data_2209228
loop_
_publ_author_name
'Xue-Mei Li'
'Li-Ping Du'
'Shu-Sheng Zhang'

_publ_section_title 3,3'-Dimethyl-2,2'-dinitro-<i>N</i>,<i>N</i>'-(<i>o</i>-phenylene)dibenzamide
_journal_coeditor_code IS2039
_journal_issue 6
_journal_name_full 'Acta Crystallographica Section E'
_journal_page_first o2535
_journal_page_last o2536
_journal_paper_doi 10.1107/S1600536806019076
_journal_volume 62
_journal_year 2006
_chemical_formula_iupac 'C22 H18 N4 O6'
_chemical_formula_moiety 'C22 H18 N4 O6'
_chemical_formula_sum 'C22 H18 N4 O6'
_chemical_formula_weight 434.40
_chemical_name_systematic
;
3,3'-Dimethyl-2,2'-dinitro-N,N'-(o-phenylene)dibenzamide
;
_space_group_IT_number 2
_symmetry_cell_setting triclinic
_symmetry_space_group_name_Hall '-P 1'
_symmetry_space_group_name_H-M 'P -1'
_atom_sites_solution_hydrogens geom
_atom_sites_solution_primary direct
_atom_sites_solution_secondary difmap
_audit_creation_method SHELXL-97
_cell_angle_alpha 86.301(3)
_cell_angle_beta 65.394(3)
_cell_angle_gamma 77.029(3)
_cell_formula_units_Z 2
_cell_length_a 9.607(2)
_cell_length_b 10.542(2)
_cell_length_c 11.408(3)
_cell_measurement_reflns_used 1954
_cell_measurement_temperature 293(2)
_cell_measurement_theta_max 25.8
_cell_measurement_theta_min 2.4
_cell_volume 1023.1(4)
_computing_cell_refinement 'SAINT (Siemens, 1996)'
_computing_data_collection 'SMART (Siemens, 1996)'
_computing_data_reduction SAINT
_computing_molecular_graphics SHELXTL
_computing_publication_material 'SHELXTL, PARST (Nardelli, 1995) and PLATON (Spek, 2003)'
_computing_structure_refinement SHELXTL
_computing_structure_solution 'SHELXTL (Sheldrick, 1997)'
_diffrn_ambient_temperature 293(2)
_diffrn_detector_area_resol_mean 8.33
_diffrn_measured_fraction_theta_full 0.977
_diffrn_measured_fraction_theta_max 0.977
_diffrn_measurement_device_type 'Siemens SMART 1000 CCD area-detector'
_diffrn_measurement_method \w
_diffrn_radiation_monochromator graphite
_diffrn_radiation_source 'fine-focus sealed tube'
_diffrn_radiation_type MoK\a
_diffrn_radiation_wavelength 0.71073
_diffrn_reflns_av_R_equivalents 0.0127
_diffrn_reflns_av_sigmaI/netI 0.0251
_diffrn_reflns_limit_h_max 11
_diffrn_reflns_limit_h_min -7
_diffrn_reflns_limit_k_max 12
_diffrn_reflns_limit_k_min -13
_diffrn_reflns_limit_l_max 14
_diffrn_reflns_limit_l_min -11
_diffrn_reflns_number 5827
_diffrn_reflns_theta_full 26.05
_diffrn_reflns_theta_max 26.05
_diffrn_reflns_theta_min 1.96
_diffrn_standards_number 0
_exptl_absorpt_coefficient_mu 0.105
_exptl_absorpt_correction_T_max 0.9762
_exptl_absorpt_correction_T_min 0.9651
_exptl_absorpt_correction_type multi-scan
_exptl_absorpt_process_details '(SADABS; Sheldrick, 1996)'
_exptl_crystal_colour 'pale yellow'
_exptl_crystal_density_diffrn 1.410
_exptl_crystal_density_method 'not measured'
_exptl_crystal_description column
_exptl_crystal_F_000 452
_exptl_crystal_size_max 0.34
_exptl_crystal_size_mid 0.26
_exptl_crystal_size_min 0.23
_refine_diff_density_max 0.727
_refine_diff_density_min -0.310
_refine_ls_extinction_method none
_refine_ls_goodness_of_fit_ref 1.034
_refine_ls_hydrogen_treatment constr
_refine_ls_matrix_type full
_refine_ls_number_parameters 289
_refine_ls_number_reflns 3943
_refine_ls_number_restraints 0
_refine_ls_restrained_S_all 1.034
_refine_ls_R_factor_all 0.0781
_refine_ls_R_factor_gt 0.0625
_refine_ls_shift/su_max 0.000
_refine_ls_shift/su_mean 0.000
_refine_ls_structure_factor_coef Fsqd
_refine_ls_weighting_details 'calc w=1/[\s^2^(Fo^2^)+(0.0944P)^2^+0.5433P] where P=(Fo^2^+2Fc^2^)/3'
_refine_ls_weighting_scheme calc
_refine_ls_wR_factor_gt 0.1705
_refine_ls_wR_factor_ref 0.1864
_reflns_number_gt 3019
_reflns_number_total 3943
_reflns_threshold_expression I>2\s(I)
_cod_data_source_file is2039.cif
_cod_data_source_block I
_cod_depositor_comments
;
The following automatic conversions were performed:
'_symmetry_cell_setting' value 'Triclinic' changed to 'triclinic'
according to '/home/saulius/struct/CIF-dictionaries/cif_core.dic'
dictionary named 'cif_core.dic' version 2.4.1 from 2010-06-29.

Automatic conversion script
Id: cif_fix_enum 1527 2010-12-29 10:47:43Z saulius 

The following automatic conversions were performed:

'_symmetry_cell_setting' value 'Triclinic' changed to 'triclinic'
according to /home/saulius/struct/CIF-dictionaries/cif_core.dic
dictionary named 'cif_core.dic' version 2.4.1 from 2010-06-29.

Automatic conversion script
Id: cif_fix_values 1715 2011-07-08 13:25:40Z adriana 
;
_cod_database_code 2209228
_cod_database_fobs_code 2209228

loop_
_symmetry_equiv_pos_as_xyz
'x, y, z'
'-x, -y, -z'

loop_
_atom_site_type_symbol
_atom_site_label
_atom_site_fract_x
_atom_site_fract_y
_atom_site_fract_z
_atom_site_U_iso_or_equiv
_atom_site_adp_type
_atom_site_calc_flag
_atom_site_refinement_flags
_atom_site_occupancy
O O1 0.5133(4) 0.8983(3) 0.1763(3) 0.1205(12) Uani d . 1
O O2 0.6174(3) 0.8783(2) 0.3108(2) 0.0807(7) Uani d . 1
O O3 0.43719(18) 0.67844(17) 0.46133(15) 0.0466(4) Uani d . 1
O O4 0.97132(19) 0.45546(16) 0.66248(18) 0.0515(5) Uani d . 1
O O5 1.0133(4) 0.1646(3) 0.8634(3) 0.1157(11) Uani d . 1
O O6 0.8042(3) 0.2330(3) 0.8391(2) 0.1129(11) Uani d . 1
N N1 0.5980(3) 0.8362(2) 0.2243(3) 0.0645(7) Uani d . 1
N N2 0.6725(2) 0.61657(18) 0.47493(17) 0.0389(4) Uani d . 1
H H2A 0.7715 0.5876 0.4315 0.047 Uiso calc R 1
N N3 0.7699(2) 0.42272(18) 0.62302(18) 0.0394(4) Uani d . 1
H H3A 0.7407 0.3733 0.5846 0.047 Uiso calc R 1
N N4 0.9386(3) 0.1840(2) 0.7968(2) 0.0603(6) Uani d . 1
C C1 0.6745(3) 0.7010(3) 0.1772(2) 0.0476(6) Uani d . 1
C C2 0.7546(3) 0.6719(3) 0.0450(3) 0.0622(8) Uani d . 1
C C3 0.8175(3) 0.5420(4) 0.0087(3) 0.0678(9) Uani d . 1
H H3B 0.8696 0.5188 -0.0787 0.081 Uiso calc R 1
C C4 0.8056(3) 0.4456(3) 0.0976(3) 0.0620(8) Uani d . 1
H H4A 0.8465 0.3588 0.0696 0.074 Uiso calc R 1
C C5 0.7336(3) 0.4770(3) 0.2273(3) 0.0500(6) Uani d . 1
H H5A 0.7297 0.4119 0.2870 0.060 Uiso calc R 1
C C6 0.6666(3) 0.6060(2) 0.2692(2) 0.0405(5) Uani d . 1
C C7 0.5801(2) 0.6390(2) 0.4110(2) 0.0371(5) Uani d . 1
C C8 0.6167(2) 0.6378(2) 0.6101(2) 0.0372(5) Uani d . 1
C C9 0.5163(3) 0.7549(2) 0.6702(2) 0.0456(6) Uani d . 1
H H9A 0.4851 0.8202 0.6218 0.055 Uiso calc R 1
C C10 0.4632(3) 0.7735(3) 0.8016(3) 0.0527(6) Uani d . 1
H H10A 0.3964 0.8516 0.8415 0.063 Uiso calc R 1
C C11 0.5085(3) 0.6772(3) 0.8745(2) 0.0548(7) Uani d . 1
H H11A 0.4709 0.6898 0.9632 0.066 Uiso calc R 1
C C12 0.6099(3) 0.5621(3) 0.8151(2) 0.0474(6) Uani d . 1
H H12A 0.6412 0.4976 0.8641 0.057 Uiso calc R 1
C C13 0.6653(2) 0.5422(2) 0.6832(2) 0.0377(5) Uani d . 1
C C14 0.9122(2) 0.3849(2) 0.6244(2) 0.0369(5) Uani d . 1
C C15 1.0013(2) 0.2490(2) 0.5739(2) 0.0375(5) Uani d . 1
C C16 1.0226(3) 0.1517(2) 0.6577(2) 0.0420(5) Uani d . 1
C C17 1.1165(3) 0.0283(2) 0.6159(2) 0.0451(6) Uani d . 1
C C18 1.1930(3) 0.0054(2) 0.4835(3) 0.0491(6) Uani d . 1
H H18A 1.2582 -0.0756 0.4514 0.059 Uiso calc R 1
C C19 1.1748(3) 0.0994(2) 0.3983(3) 0.0514(6) Uani d . 1
H H19A 1.2276 0.0810 0.3100 0.062 Uiso calc R 1
C C20 1.0787(3) 0.2210(2) 0.4428(2) 0.0465(6) Uani d . 1
H H20A 1.0662 0.2836 0.3846 0.056 Uiso calc R 1
C C21 0.7804(5) 0.7769(5) -0.0545(3) 0.0991(14) Uani d . 1
H H21A 0.8387 0.7371 -0.1393 0.149 Uiso calc R 1
H H21B 0.8381 0.8327 -0.0392 0.149 Uiso calc R 1
H H21C 0.6808 0.8275 -0.0479 0.149 Uiso calc R 1
C C22 1.1334(4) -0.0781(3) 0.7071(3) 0.0649(8) Uani d . 1
H H22A 1.0734 -0.0454 0.7944 0.097 Uiso calc R 1
H H22B 1.2419 -0.1064 0.6918 0.097 Uiso calc R 1
H H22C 1.0957 -0.1501 0.6930 0.097 Uiso calc R 1

loop_
_atom_site_aniso_label
_atom_site_aniso_U_11
_atom_site_aniso_U_22
_atom_site_aniso_U_33
_atom_site_aniso_U_12
_atom_site_aniso_U_13
_atom_site_aniso_U_23
O1 0.164(3) 0.0869(19) 0.119(2) 0.0128(19) -0.089(2) 0.0181(17)
O2 0.0999(18) 0.0618(13) 0.0870(17) -0.0240(12) -0.0406(14) -0.0065(12)
O3 0.0321(8) 0.0611(10) 0.0456(9) -0.0062(7) -0.0160(7) -0.0049(8)
O4 0.0411(9) 0.0468(10) 0.0713(12) -0.0041(7) -0.0284(9) -0.0129(8)
O5 0.112(2) 0.162(3) 0.0694(16) 0.006(2) -0.0497(16) -0.0169(17)
O6 0.0715(17) 0.157(3) 0.0606(14) 0.0206(17) -0.0024(12) 0.0077(15)
N1 0.0790(17) 0.0549(14) 0.0622(15) -0.0192(12) -0.0318(13) 0.0183(12)
N2 0.0294(9) 0.0454(11) 0.0387(10) -0.0030(8) -0.0131(8) -0.0021(8)
N3 0.0361(10) 0.0395(10) 0.0455(11) -0.0037(8) -0.0209(8) -0.0054(8)
N4 0.0557(14) 0.0637(14) 0.0454(13) 0.0051(11) -0.0152(11) 0.0073(10)
C1 0.0463(13) 0.0578(15) 0.0435(13) -0.0188(11) -0.0200(11) 0.0063(11)
C2 0.0589(17) 0.098(2) 0.0434(15) -0.0407(17) -0.0237(13) 0.0144(15)
C3 0.0485(16) 0.114(3) 0.0405(15) -0.0262(17) -0.0109(12) -0.0188(16)
C4 0.0454(14) 0.078(2) 0.0579(17) -0.0097(14) -0.0150(13) -0.0229(15)
C5 0.0431(13) 0.0522(14) 0.0536(15) -0.0087(11) -0.0190(11) -0.0048(11)
C6 0.0336(11) 0.0507(13) 0.0393(12) -0.0114(10) -0.0156(9) -0.0006(10)
C7 0.0355(11) 0.0361(11) 0.0410(12) -0.0088(9) -0.0167(9) 0.0017(9)
C8 0.0297(10) 0.0419(12) 0.0402(12) -0.0060(9) -0.0146(9) -0.0039(9)
C9 0.0416(12) 0.0431(13) 0.0519(14) -0.0025(10) -0.0219(11) -0.0041(10)
C10 0.0436(13) 0.0517(15) 0.0585(16) 0.0030(11) -0.0208(12) -0.0177(12)
C11 0.0460(14) 0.0728(18) 0.0415(14) -0.0044(13) -0.0164(11) -0.0135(12)
C12 0.0428(13) 0.0555(15) 0.0439(13) -0.0038(11) -0.0211(11) 0.0007(11)
C13 0.0302(10) 0.0419(12) 0.0422(12) -0.0054(9) -0.0167(9) -0.0037(9)
C14 0.0348(11) 0.0384(11) 0.0377(11) -0.0069(9) -0.0160(9) 0.0022(9)
C15 0.0322(11) 0.0380(12) 0.0444(12) -0.0070(9) -0.0177(9) -0.0009(9)
C16 0.0357(11) 0.0443(13) 0.0445(13) -0.0063(10) -0.0161(10) 0.0007(10)
C17 0.0357(12) 0.0392(12) 0.0596(15) -0.0049(9) -0.0207(11) 0.0023(11)
C18 0.0378(12) 0.0393(12) 0.0628(16) -0.0035(10) -0.0144(11) -0.0105(11)
C19 0.0496(14) 0.0511(14) 0.0449(13) -0.0104(11) -0.0101(11) -0.0076(11)
C20 0.0510(14) 0.0440(13) 0.0442(13) -0.0101(11) -0.0196(11) 0.0020(10)
C21 0.120(3) 0.149(4) 0.0528(19) -0.079(3) -0.039(2) 0.040(2)
C22 0.0637(18) 0.0501(15) 0.078(2) -0.0028(13) -0.0329(15) 0.0123(14)

loop_
_atom_type_symbol
_atom_type_description
_atom_type_scat_dispersion_real
_atom_type_scat_dispersion_imag
_atom_type_scat_source
C C 0.0033 0.0016 'International Tables Vol C Tables 4.2.6.8 and 6.1.1.4'
H H 0.0000 0.0000 'International Tables Vol C Tables 4.2.6.8 and 6.1.1.4'
N N 0.0061 0.0033 'International Tables Vol C Tables 4.2.6.8 and 6.1.1.4'
O O 0.0106 0.0060 'International Tables Vol C Tables 4.2.6.8 and 6.1.1.4'

loop_
_geom_angle_atom_site_label_1
_geom_angle_atom_site_label_2
_geom_angle_atom_site_label_3
_geom_angle
_geom_angle_publ_flag
O2 N1 O1 123.4(3) ?
O2 N1 C1 119.0(2) ?
O1 N1 C1 117.5(3) ?
C7 N2 C8 123.9(2) yes
C7 N2 H2A 118.1 ?
C8 N2 H2A 118.1 ?
C14 N3 C13 122.2(2) yes
C14 N3 H3A 118.9 ?
C13 N3 H3A 118.9 ?
O6 N4 O5 122.2(3) ?
O6 N4 C16 119.1(2) ?
O5 N4 C16 118.6(2) ?
C6 C1 C2 122.4(3) ?
C6 C1 N1 117.4(2) ?
C2 C1 N1 120.2(2) ?
C3 C2 C1 116.5(3) ?
C3 C2 C21 121.0(3) ?
C1 C2 C21 122.3(3) ?
C4 C3 C2 122.2(3) ?
C4 C3 H3B 118.9 ?
C2 C3 H3B 118.9 ?
C5 C4 C3 120.3(3) ?
C5 C4 H4A 119.8 ?
C3 C4 H4A 119.8 ?
C4 C5 C6 119.9(3) ?
C4 C5 H5A 120.1 ?
C6 C5 H5A 120.1 ?
C5 C6 C1 118.5(2) ?
C5 C6 C7 119.7(2) ?
C1 C6 C7 121.7(2) ?
O3 C7 N2 124.7(2) ?
O3 C7 C6 121.5(2) ?
N2 C7 C6 113.7(2) yes
C13 C8 C9 119.5(2) ?
C13 C8 N2 119.72(19) ?
C9 C8 N2 120.8(2) ?
C10 C9 C8 119.8(2) ?
C10 C9 H9A 120.1 ?
C8 C9 H9A 120.1 ?
C9 C10 C11 120.6(2) ?
C9 C10 H10A 119.7 ?
C11 C10 H10A 119.7 ?
C10 C11 C12 119.8(2) ?
C10 C11 H11A 120.1 ?
C12 C11 H11A 120.1 ?
C11 C12 C13 120.4(2) ?
C11 C12 H12A 119.8 ?
C13 C12 H12A 119.8 ?
C12 C13 C8 119.9(2) ?
C12 C13 N3 119.8(2) ?
C8 C13 N3 120.27(19) ?
O4 C14 N3 123.4(2) ?
O4 C14 C15 119.86(19) ?
N3 C14 C15 116.7(2) yes
C20 C15 C16 118.2(2) ?
C20 C15 C14 120.7(2) ?
C16 C15 C14 120.7(2) ?
C17 C16 C15 123.3(2) ?
C17 C16 N4 119.7(2) ?
C15 C16 N4 117.0(2) ?
C18 C17 C16 116.4(2) ?
C18 C17 C22 120.6(2) ?
C16 C17 C22 123.0(2) ?
C19 C18 C17 121.7(2) ?
C19 C18 H18A 119.1 ?
C17 C18 H18A 119.1 ?
C18 C19 C20 120.7(2) ?
C18 C19 H19A 119.7 ?
C20 C19 H19A 119.7 ?
C15 C20 C19 119.8(2) ?
C15 C20 H20A 120.1 ?
C19 C20 H20A 120.1 ?
C2 C21 H21A 109.5 ?
C2 C21 H21B 109.5 ?
H21A C21 H21B 109.5 ?
C2 C21 H21C 109.5 ?
H21A C21 H21C 109.5 ?
H21B C21 H21C 109.5 ?
C17 C22 H22A 109.5 ?
C17 C22 H22B 109.5 ?
H22A C22 H22B 109.5 ?
C17 C22 H22C 109.5 ?
H22A C22 H22C 109.5 ?
H22B C22 H22C 109.5 ?

loop_
_geom_bond_atom_site_label_1
_geom_bond_atom_site_label_2
_geom_bond_distance
_geom_bond_publ_flag
O1 N1 1.215(4) ?
O2 N1 1.206(3) ?
O3 C7 1.227(3) yes
O4 C14 1.226(3) yes
O5 N4 1.226(3) ?
O6 N4 1.175(3) ?
N1 C1 1.470(4) ?
N2 C7 1.341(3) yes
N2 C8 1.421(3) yes
N2 H2A 0.8600 ?
N3 C13 1.427(3) yes
N3 C14 1.342(3) yes
N3 H3A 0.8600 ?
N4 C16 1.471(3) ?
C1 C6 1.394(3) ?
C1 C2 1.395(4) ?
C2 C3 1.380(5) ?
C2 C21 1.517(4) ?
C3 C4 1.378(5) ?
C3 H3B 0.9300 ?
C4 C5 1.373(4) ?
C4 H4A 0.9300 ?
C5 C6 1.388(3) ?
C5 H5A 0.9300 ?
C6 C7 1.500(3) ?
C8 C13 1.390(3) ?
C8 C9 1.395(3) ?
C9 C10 1.379(4) ?
C9 H9A 0.9300 ?
C10 C11 1.380(4) ?
C10 H10A 0.9300 ?
C11 C12 1.380(4) ?
C11 H11A 0.9300 ?
C12 C13 1.385(3) ?
C12 H12A 0.9300 ?
C14 C15 1.505(3) ?
C15 C20 1.382(3) ?
C15 C16 1.396(3) ?
C16 C17 1.388(3) ?
C17 C18 1.387(4) ?
C17 C22 1.508(4) ?
C18 C19 1.377(4) ?
C18 H18A 0.9300 ?
C19 C20 1.384(3) ?
C19 H19A 0.9300 ?
C20 H20A 0.9300 ?
C21 H21A 0.9600 ?
C21 H21B 0.9600 ?
C21 H21C 0.9600 ?
C22 H22A 0.9600 ?
C22 H22B 0.9600 ?
C22 H22C 0.9600 ?

loop_
_geom_hbond_atom_site_label_D
_geom_hbond_atom_site_label_H
_geom_hbond_atom_site_label_A
_geom_hbond_site_symmetry_A
_geom_hbond_distance_DH
_geom_hbond_distance_HA
_geom_hbond_distance_DA
_geom_hbond_angle_DHA
_geom_hbond_publ_flag
N2 H2A O4 2_766 0.86 2.19 3.044(3) 169 yes
N3 H3A O3 2_666 0.86 2.17 2.950(3) 151 yes
C21 H21C O1 1_555 0.96 2.44 2.914(5) 110 yes
C22 H22A O5 1_555 0.96 2.26 2.934(4) 126 yes

loop_
_geom_torsion_atom_site_label_1
_geom_torsion_atom_site_label_2
_geom_torsion_atom_site_label_3
_geom_torsion_atom_site_label_4
_geom_torsion
O2 N1 C1 C6 45.2(3)
O1 N1 C1 C6 -132.2(3)
O2 N1 C1 C2 -133.2(3)
O1 N1 C1 C2 49.4(4)
C6 C1 C2 C3 4.3(4)
N1 C1 C2 C3 -177.4(2)
C6 C1 C2 C21 -172.2(3)
N1 C1 C2 C21 6.1(4)
C1 C2 C3 C4 -1.4(4)
C21 C2 C3 C4 175.2(3)
C2 C3 C4 C5 -2.0(4)
C3 C4 C5 C6 2.7(4)
C4 C5 C6 C1 0.0(3)
C4 C5 C6 C7 176.5(2)
C2 C1 C6 C5 -3.7(4)
N1 C1 C6 C5 178.0(2)
C2 C1 C6 C7 179.9(2)
N1 C1 C6 C7 1.6(3)
C8 N2 C7 O3 -1.1(4)
C8 N2 C7 C6 -178.65(19)
C5 C6 C7 O3 -110.3(3)
C1 C6 C7 O3 66.0(3)
C5 C6 C7 N2 67.3(3)
C1 C6 C7 N2 -116.4(2)
C7 N2 C8 C13 132.6(2)
C7 N2 C8 C9 -48.9(3)
C13 C8 C9 C10 -1.6(3)
N2 C8 C9 C10 179.9(2)
C8 C9 C10 C11 0.0(4)
C9 C10 C11 C12 1.1(4)
C10 C11 C12 C13 -0.6(4)
C11 C12 C13 C8 -1.0(4)
C11 C12 C13 N3 -179.9(2)
C9 C8 C13 C12 2.1(3)
N2 C8 C13 C12 -179.4(2)
C9 C8 C13 N3 -179.0(2)
N2 C8 C13 N3 -0.5(3)
C14 N3 C13 C12 -62.3(3)
C14 N3 C13 C8 118.8(2)
C13 N3 C14 O4 -9.3(3)
C13 N3 C14 C15 171.71(19)
O4 C14 C15 C20 -100.5(3)
N3 C14 C15 C20 78.6(3)
O4 C14 C15 C16 72.3(3)
N3 C14 C15 C16 -108.6(2)
C20 C15 C16 C17 -0.5(3)
C14 C15 C16 C17 -173.4(2)
C20 C15 C16 N4 -179.9(2)
C14 C15 C16 N4 7.2(3)
O6 N4 C16 C17 -130.9(3)
O5 N4 C16 C17 52.7(4)
O6 N4 C16 C15 48.5(4)
O5 N4 C16 C15 -128.0(3)
C15 C16 C17 C18 1.2(3)
N4 C16 C17 C18 -179.5(2)
C15 C16 C17 C22 -177.3(2)
N4 C16 C17 C22 2.1(4)
C16 C17 C18 C19 -1.0(4)
C22 C17 C18 C19 177.5(2)
C17 C18 C19 C20 0.1(4)
C16 C15 C20 C19 -0.4(3)
C14 C15 C20 C19 172.5(2)
C18 C19 C20 C15 0.6(4)

loop_
_cod_related_entry_id
_cod_related_entry_database
_cod_related_entry_code
1 ChemSpider 21128151
